data_4025473
loop_
_publ_author_name
'Mercedes Amat'
'Robert Fabregat'
'Rosa Griera'
'Pedro Florindo'
'Elies Molins'
'Joan Bosch'

_publ_section_title
;
 Biomimetic Construction of the Hydroquinoline Ring System.
 Diastereodivergent Enantioselective Synthesis of
 2,5-Disubstitutedcis-Decahydroquinolines
;
_journal_name_full 'Journal of Organic Chemistry'
_journal_page_first 3797
_journal_page_last 3805
_journal_paper_doi 10.1021/jo1005894
_journal_volume 75
_journal_year 2010
_chemical_absolute_configuration syn
_chemical_compound_source 'synthesis as described'
_chemical_formula_moiety 'C18 H21 N1 O2'
_chemical_formula_sum 'C18 H21 N O2'
_chemical_formula_weight 283.36
_chemical_name_systematic
;
 ?
;
_space_group_IT_number 19
_symmetry_cell_setting orthorhombic
_symmetry_Int_Tables_number 19
_symmetry_space_group_name_Hall 'P 2ac 2ab'
_symmetry_space_group_name_H-M 'P 21 21 21'
_atom_sites_solution_hydrogens geom
_atom_sites_solution_primary direct
_atom_sites_solution_secondary difmap
_audit_conform_dict_location ftp://ftp.iucr.org/pub/cif_core.dic
_audit_conform_dict_name cif_core.dic
_audit_conform_dict_version 2.2
_audit_creation_date 2005-06-27T18:33:59-00:00
_audit_creation_method 'WinGX routine CIF_UPDATE'
_cell_angle_alpha 90
_cell_angle_beta 90
_cell_angle_gamma 90
_cell_formula_units_Z 8
_cell_length_a 9.7400(15)
_cell_length_b 9.7530(14)
_cell_length_c 31.780(4)
_cell_measurement_reflns_used 25
_cell_measurement_temperature 294(2)
_cell_measurement_theta_max 16
_cell_measurement_theta_min 14
_cell_measurement_wavelength 0.71073
_cell_volume 3018.9(7)
_computing_cell_refinement 'CAD4 Express (Enraf Nonius, 1994)'
_computing_data_collection 'CAD4 Express (Enraf Nonius, 1994)'
_computing_data_reduction 'XCAD4 (Harms & Wocadlo, 1995)'
_computing_molecular_graphics 'Ortep-3 for Windows (Farrugia, 1997)'
_computing_publication_material 'WinGX publication routines (Farrugia, 1999)'
_computing_structure_refinement 'SHELXL-97 (Sheldrick, 1997)'
_computing_structure_solution 'SHELXS-97 (Sheldrick, 1997)'
_diffrn_ambient_temperature 294(2)
_diffrn_detector 'scintillation LiI'
_diffrn_detector_dtime 1.195
_diffrn_measured_fraction_theta_full 1
_diffrn_measured_fraction_theta_max 1
_diffrn_measurement_device '\k-geometry diffractometer'
_diffrn_measurement_device_type 'Enraf Nonius CAD4'
_diffrn_measurement_method 'non-profiled omega scans'
_diffrn_orient_matrix_type
;
  x-axis points to radiation source
  the matrix is specified in reciprocal space
;
_diffrn_orient_matrix_UB_11 -0.015265
_diffrn_orient_matrix_UB_12 0.101183
_diffrn_orient_matrix_UB_13 -0.002123
_diffrn_orient_matrix_UB_21 -0.052953
_diffrn_orient_matrix_UB_22 -0.00192
_diffrn_orient_matrix_UB_23 0.026947
_diffrn_orient_matrix_UB_31 0.08661
_diffrn_orient_matrix_UB_32 0.016671
_diffrn_orient_matrix_UB_33 0.016111
_diffrn_radiation_monochromator graphite
_diffrn_radiation_probe x-ray
_diffrn_radiation_type MoK\a
_diffrn_radiation_wavelength 0.71073
_diffrn_reflns_av_unetI/netI 0.0207
_diffrn_reflns_limit_h_max 11
_diffrn_reflns_limit_h_min 0
_diffrn_reflns_limit_k_max 11
_diffrn_reflns_limit_k_min 0
_diffrn_reflns_limit_l_max 37
_diffrn_reflns_limit_l_min 0
_diffrn_reflns_number 3032
_diffrn_reflns_theta_full 24.97
_diffrn_reflns_theta_max 24.97
_diffrn_reflns_theta_min 1.28
_diffrn_source 'Enraf Nonius FR590'
_diffrn_standards_decay_% 0
_diffrn_standards_interval_time 60
_diffrn_standards_number 3
_exptl_absorpt_coefficient_mu 0.081
_exptl_absorpt_correction_T_max 0.567
_exptl_absorpt_correction_T_min 0.103
_exptl_absorpt_correction_type refdelf
_exptl_absorpt_process_details
;
        (See: Walker, N. & Stuart, D. (1983) Acta Cryst. A39, 158-166)
;
_exptl_crystal_colour colorless
_exptl_crystal_density_diffrn 1.247
_exptl_crystal_density_method 'not measured'
_exptl_crystal_description prism
_exptl_crystal_F_000 1216
_exptl_crystal_size_max 0.42
_exptl_crystal_size_mid 0.38
_exptl_crystal_size_min 0.29
_refine_diff_density_max 0.32
_refine_diff_density_min -0.293
_refine_diff_density_rms 0.071
_refine_ls_abs_structure_details 'Flack H D (1983), Acta Cryst. A39, 876-881'
_refine_ls_abs_structure_Flack -8(3)
_refine_ls_extinction_method none
_refine_ls_goodness_of_fit_ref 1.079
_refine_ls_hydrogen_treatment mixed
_refine_ls_matrix_type full
_refine_ls_number_parameters 381
_refine_ls_number_reflns 3032
_refine_ls_number_restraints 0
_refine_ls_restrained_S_all 1.079
_refine_ls_R_factor_all 0.0818
_refine_ls_R_factor_gt 0.0587
_refine_ls_shift/su_max 0.001
_refine_ls_shift/su_mean 0
_refine_ls_structure_factor_coef Fsqd
_refine_ls_weighting_details 'calc w=1/[\s^2^(Fo^2^)+(0.1150P)^2^+4.2830P] where P=(Fo^2^+2Fc^2^)/3'
_refine_ls_weighting_scheme calc
_refine_ls_wR_factor_gt 0.1816
_refine_ls_wR_factor_ref 0.2201
_reflns_number_gt 2585
_reflns_number_total 3032
_reflns_threshold_expression >2sigma(I)
_cod_data_source_file jo1005894_si_002.cif
_cod_data_source_block jb51
_cod_database_code 4025473
_diffrn_standards_decay_corr_max 1
_diffrn_standards_decay_corr_min 1

loop_
_symmetry_equiv_pos_as_xyz
'x, y, z'
'-x+1/2, -y, z+1/2'
'x+1/2, -y+1/2, -z'
'-x, y+1/2, -z+1/2'

loop_
_atom_site_label
_atom_site_type_symbol
_atom_site_fract_x
_atom_site_fract_y
_atom_site_fract_z
_atom_site_U_iso_or_equiv
_atom_site_adp_type
_atom_site_occupancy
_atom_site_symmetry_multiplicity
_atom_site_calc_flag
_atom_site_refinement_flags
_atom_site_disorder_assembly
_atom_site_disorder_group
O1' O 0.4130(4) 0.4849(4) 0.29337(14) 0.0469(11) Uani 1 1 d . . .
O1 O 0.6908(4) 0.6071(4) 0.01086(14) 0.0457(11) Uani 1 1 d . . .
O5' O 0.1251(5) 0.1934(5) 0.33545(15) 0.0590(12) Uani 1 1 d . . .
O5 O 0.4435(5) 0.2996(5) -0.05196(15) 0.0571(12) Uani 1 1 d . . .
N4 N 0.5137(5) 0.4724(4) -0.00984(14) 0.0343(10) Uani 1 1 d . . .
N4' N 0.2920(5) 0.2877(5) 0.29657(14) 0.0370(11) Uani 1 1 d . . .
C2 C 0.7150(6) 0.4793(6) 0.0303(2) 0.0488(15) Uani 1 1 d . . .
H2A H 0.7149 0.4893 0.0606 0.059 Uiso 1 1 calc R . .
H2B H 0.8035 0.4432 0.0217 0.059 Uiso 1 1 calc R . .
C2' C 0.2855(6) 0.5144(7) 0.2719(2) 0.0524(16) Uani 1 1 d . . .
H2'1 H 0.3021 0.5323 0.2423 0.063 Uiso 1 1 calc R . .
H2'2 H 0.2412 0.594 0.2842 0.063 Uiso 1 1 calc R . .
C3 C 0.5991(6) 0.3817(6) 0.01640(18) 0.0368(12) Uani 1 1 d . . .
H3 H 0.6385 0.3101 -0.0016 0.044 Uiso 1 1 calc R . .
C3' C 0.1950(6) 0.3855(6) 0.27738(19) 0.0404(13) Uani 1 1 d . . .
H3' H 0.1225 0.4061 0.2978 0.049 Uiso 1 1 calc R . .
C5' C 0.2484(6) 0.2048(7) 0.32723(18) 0.0445(14) Uani 1 1 d . . .
C5 C 0.4527(6) 0.4237(6) -0.04495(19) 0.0426(14) Uani 1 1 d . . .
C6' C 0.3538(7) 0.1247(7) 0.35123(18) 0.0475(15) Uani 1 1 d . . .
H6'1 H 0.3314 0.028 0.3492 0.057 Uiso 1 1 calc R . .
H6'2 H 0.3482 0.1502 0.3807 0.057 Uiso 1 1 calc R . .
C6 C 0.3981(8) 0.5265(7) -0.0760(2) 0.0515(16) Uani 1 1 d . . .
H6A H 0.3033 0.5037 -0.0821 0.062 Uiso 1 1 calc R . .
H6B H 0.4495 0.5174 -0.102 0.062 Uiso 1 1 calc R . .
C7 C 0.4042(7) 0.6743(6) -0.0622(2) 0.0471(15) Uani 1 1 d . . .
H7A H 0.3278 0.6934 -0.0435 0.057 Uiso 1 1 calc R . .
H7B H 0.3953 0.7333 -0.0866 0.057 Uiso 1 1 calc R . .
C7' C 0.5009(7) 0.1451(7) 0.3364(2) 0.0475(15) Uani 1 1 d . . .
H7'1 H 0.5173 0.0888 0.3117 0.057 Uiso 1 1 calc R . .
H7'2 H 0.5636 0.1157 0.3583 0.057 Uiso 1 1 calc R . .
C7A C 0.5386(6) 0.7066(6) -0.03957(17) 0.0366(12) Uani 1 1 d . . .
H7A1 H 0.6142 0.6823 -0.0585 0.044 Uiso 1 1 calc R . .
C7B C 0.5292(6) 0.2951(6) 0.32559(18) 0.0419(14) Uani 1 1 d . . .
H7B1 H 0.5067 0.3499 0.3505 0.05 Uiso 1 1 calc R . .
C8 C 0.5529(6) 0.8570(6) -0.0287(2) 0.0407(13) Uani 1 1 d . . .
C8' C 0.6793(6) 0.3188(7) 0.3157(2) 0.0466(15) Uani 1 1 d . . .
C9 C 0.5393(7) 0.9041(6) 0.0105(2) 0.0477(15) Uani 1 1 d . . .
H9 H 0.5494 0.9978 0.015 0.057 Uiso 1 1 calc R . .
C9' C 0.7204(6) 0.3479(6) 0.2766(2) 0.0469(15) Uani 1 1 d . . .
H9' H 0.8142 0.3578 0.2722 0.056 Uiso 1 1 calc R . .
C10' C 0.6285(6) 0.3658(7) 0.23968(19) 0.0436(14) Uani 1 1 d . . .
H10A H 0.6701 0.3235 0.2152 0.052 Uiso 1 1 calc R . .
H10B H 0.6173 0.4628 0.2339 0.052 Uiso 1 1 calc R . .
C10 C 0.5089(7) 0.8155(7) 0.04770(19) 0.0491(16) Uani 1 1 d . . .
H10C H 0.4373 0.8581 0.0644 0.059 Uiso 1 1 calc R . .
H10D H 0.5904 0.8084 0.0651 0.059 Uiso 1 1 calc R . .
C11' C 0.4878(6) 0.3014(6) 0.24766(16) 0.0364(12) Uani 1 1 d . . .
H11A H 0.4237 0.3325 0.2263 0.044 Uiso 1 1 calc R . .
H11B H 0.4951 0.2024 0.2455 0.044 Uiso 1 1 calc R . .
C11 C 0.4629(6) 0.6724(6) 0.03471(17) 0.0399(13) Uani 1 1 d . . .
H11C H 0.4693 0.6114 0.0587 0.048 Uiso 1 1 calc R . .
H11D H 0.3676 0.6756 0.0259 0.048 Uiso 1 1 calc R . .
C12 C 0.5494(5) 0.6164(5) -0.00075(17) 0.0332(12) Uani 1 1 d . . .
C12' C 0.4340(6) 0.3392(5) 0.29074(19) 0.0375(13) Uani 1 1 d . . .
C31 C 0.5270(6) 0.3140(6) 0.05299(19) 0.0409(13) Uani 1 1 d . . .
C31' C 0.1290(6) 0.3365(6) 0.23681(18) 0.0385(13) Uani 1 1 d . . .
C32 C 0.6049(8) 0.2512(7) 0.0837(2) 0.0584(18) Uani 1 1 d . . .
H32 H 0.7002 0.2526 0.0817 0.07 Uiso 1 1 calc R . .
C32' C 0.1323(7) 0.2016(6) 0.22411(19) 0.0458(14) Uani 1 1 d . . .
H32' H 0.1777 0.1369 0.2405 0.055 Uiso 1 1 calc R . .
C33 C 0.5432(10) 0.1867(10) 0.1172(3) 0.081(3) Uani 1 1 d . . .
H33 H 0.5971 0.1437 0.1374 0.097 Uiso 1 1 calc R . .
C33' C 0.0685(7) 0.1613(7) 0.1871(2) 0.0557(17) Uani 1 1 d . . .
H33' H 0.0717 0.0697 0.1791 0.067 Uiso 1 1 calc R . .
C34 C 0.4016(10) 0.1850(10) 0.1211(3) 0.081(3) Uani 1 1 d . . .
H34 H 0.3603 0.143 0.1441 0.097 Uiso 1 1 calc R . .
C34' C 0.0004(7) 0.2547(8) 0.1621(2) 0.0579(18) Uani 1 1 d . . .
H34' H -0.0418 0.2273 0.1372 0.07 Uiso 1 1 calc R . .
C35 C 0.3233(9) 0.2461(10) 0.0907(3) 0.083(3) Uani 1 1 d . . .
H35 H 0.2282 0.2445 0.093 0.1 Uiso 1 1 calc R . .
C35' C -0.0036(8) 0.3900(8) 0.1749(2) 0.0612(19) Uani 1 1 d . . .
H35' H -0.0495 0.4544 0.1585 0.073 Uiso 1 1 calc R . .
C36 C 0.3843(7) 0.3100(8) 0.0567(2) 0.0600(19) Uani 1 1 d . . .
H36 H 0.3298 0.3507 0.0362 0.072 Uiso 1 1 calc R . .
C36' C 0.0597(7) 0.4311(7) 0.2119(2) 0.0529(16) Uani 1 1 d . . .
H36' H 0.0558 0.5226 0.22 0.064 Uiso 1 1 calc R . .
C81' C 0.7775(8) 0.3061(10) 0.3519(2) 0.075(2) Uani 1 1 d . . .
H81A H 0.7648 0.3819 0.3708 0.113 Uiso 1 1 calc R . .
H81B H 0.87 0.3064 0.3415 0.113 Uiso 1 1 calc R . .
H81C H 0.7604 0.2218 0.3666 0.113 Uiso 1 1 calc R . .
C81 C 0.5787(7) 0.9502(7) -0.0656(2) 0.0534(17) Uani 1 1 d . . .
H81D H 0.5773 1.0438 -0.0563 0.08 Uiso 1 1 calc R . .
H81E H 0.5085 0.9365 -0.0864 0.08 Uiso 1 1 calc R . .
H81F H 0.6668 0.9296 -0.0776 0.08 Uiso 1 1 calc R . .

loop_
_atom_site_aniso_label
_atom_site_aniso_U_11
_atom_site_aniso_U_22
_atom_site_aniso_U_33
_atom_site_aniso_U_23
_atom_site_aniso_U_13
_atom_site_aniso_U_12
O1' 0.043(2) 0.0303(19) 0.067(3) -0.0075(19) -0.003(2) -0.0022(18)
O1 0.0336(19) 0.040(2) 0.064(3) 0.005(2) -0.013(2) -0.0004(18)
O5' 0.052(3) 0.069(3) 0.055(3) 0.003(2) 0.011(2) -0.016(3)
O5 0.066(3) 0.042(2) 0.063(3) -0.013(2) -0.006(2) -0.006(2)
N4 0.033(2) 0.030(2) 0.041(2) -0.0019(19) -0.003(2) -0.0025(19)
N4' 0.036(2) 0.035(2) 0.040(2) 0.001(2) 0.004(2) -0.006(2)
C2 0.043(3) 0.044(3) 0.060(4) 0.011(3) -0.015(3) -0.001(3)
C2' 0.044(3) 0.039(3) 0.073(4) 0.003(3) -0.007(3) 0.001(3)
C3 0.032(3) 0.036(3) 0.043(3) 0.002(2) 0.002(2) 0.003(2)
C3' 0.035(3) 0.041(3) 0.045(3) -0.003(3) 0.000(3) 0.001(3)
C5' 0.050(3) 0.045(3) 0.039(3) -0.005(3) 0.011(3) -0.012(3)
C5 0.041(3) 0.040(3) 0.046(3) -0.006(3) 0.000(3) -0.003(3)
C6' 0.060(4) 0.052(4) 0.031(3) 0.003(3) 0.005(3) -0.014(3)
C6 0.059(4) 0.049(3) 0.047(3) -0.006(3) -0.008(3) -0.002(3)
C7 0.050(4) 0.044(3) 0.048(3) 0.001(3) -0.010(3) 0.001(3)
C7' 0.053(4) 0.048(3) 0.041(3) 0.007(3) -0.009(3) -0.009(3)
C7A 0.036(3) 0.038(3) 0.036(3) -0.003(2) 0.007(2) -0.001(3)
C7B 0.045(3) 0.043(3) 0.038(3) 0.003(3) 0.004(3) -0.006(3)
C8 0.033(3) 0.036(3) 0.053(3) 0.000(3) -0.006(3) 0.002(3)
C8' 0.038(3) 0.047(3) 0.055(4) 0.004(3) -0.005(3) -0.005(3)
C9 0.043(3) 0.033(3) 0.067(4) -0.009(3) -0.001(3) 0.005(3)
C9' 0.037(3) 0.042(3) 0.062(4) 0.003(3) -0.003(3) -0.006(3)
C10' 0.042(3) 0.047(3) 0.041(3) 0.009(3) 0.002(3) -0.004(3)
C10 0.056(4) 0.049(4) 0.042(3) -0.010(3) 0.003(3) 0.004(3)
C11' 0.041(3) 0.041(3) 0.027(2) 0.001(2) 0.001(2) -0.003(3)
C11 0.044(3) 0.047(3) 0.029(3) -0.002(2) -0.001(2) 0.000(3)
C12 0.025(2) 0.031(3) 0.043(3) -0.003(2) -0.004(2) -0.003(2)
C12' 0.032(3) 0.030(3) 0.051(3) -0.001(2) 0.000(3) -0.004(2)
C31 0.039(3) 0.032(3) 0.051(3) 0.005(3) 0.006(3) 0.001(3)
C31' 0.032(3) 0.040(3) 0.043(3) 0.004(3) 0.004(2) -0.002(3)
C32 0.052(4) 0.059(4) 0.065(4) 0.022(4) 0.005(3) 0.009(3)
C32' 0.048(3) 0.039(3) 0.050(3) 0.001(3) -0.007(3) 0.001(3)
C33 0.078(6) 0.082(6) 0.082(5) 0.039(5) -0.005(5) 0.008(5)
C33' 0.061(4) 0.049(4) 0.057(4) -0.004(3) -0.012(3) -0.003(3)
C34 0.088(6) 0.088(6) 0.066(5) 0.034(5) 0.028(5) 0.000(5)
C34' 0.057(4) 0.071(5) 0.045(3) -0.003(3) -0.007(3) 0.003(4)
C35 0.061(5) 0.095(7) 0.093(6) 0.045(5) 0.018(5) -0.005(5)
C35' 0.062(4) 0.064(4) 0.058(4) 0.010(3) -0.002(4) 0.017(4)
C36 0.040(3) 0.071(5) 0.069(4) 0.027(4) 0.007(3) -0.002(4)
C36' 0.060(4) 0.047(3) 0.053(4) 0.002(3) -0.002(3) 0.015(3)
C81' 0.055(4) 0.098(6) 0.073(5) 0.024(5) -0.017(4) -0.015(5)
C81 0.062(4) 0.045(3) 0.054(4) 0.009(3) 0.007(3) -0.002(3)

loop_
_atom_type_symbol
_atom_type_description
_atom_type_scat_dispersion_real
_atom_type_scat_dispersion_imag
_atom_type_scat_source
C C 0.0033 0.0016 'International Tables Vol C Tables 4.2.6.8 and 6.1.1.4'
H H 0 0 'International Tables Vol C Tables 4.2.6.8 and 6.1.1.4'
N N 0.0061 0.0033 'International Tables Vol C Tables 4.2.6.8 and 6.1.1.4'
O O 0.0106 0.006 'International Tables Vol C Tables 4.2.6.8 and 6.1.1.4'

loop_
_geom_angle_atom_site_label_1
_geom_angle_atom_site_label_2
_geom_angle_atom_site_label_3
_geom_angle
_geom_angle_site_symmetry_1
_geom_angle_site_symmetry_3
_geom_angle_publ_flag
C12' O1' C2' 106.9(4) . . ?
C2 O1 C12 109.3(4) . . ?
C5 N4 C3 120.3(5) . . ?
C5 N4 C12 126.9(5) . . ?
C3 N4 C12 109.1(4) . . ?
C5' N4' C3' 119.4(5) . . ?
C5' N4' C12' 126.3(5) . . ?
C3' N4' C12' 109.1(4) . . ?
O1 C2 C3 107.3(4) . . ?
O1' C2' C3' 105.9(5) . . ?
N4 C3 C31 115.8(4) . . ?
N4 C3 C2 101.8(4) . . ?
C31 C3 C2 113.0(5) . . ?
N4' C3' C31' 114.8(5) . . ?
N4' C3' C2' 102.0(4) . . ?
C31' C3' C2' 113.7(5) . . ?
O5' C5' N4' 121.2(6) . . ?
O5' C5' C6' 120.8(6) . . ?
N4' C5' C6' 118.0(5) . . ?
O5 C5 N4 121.8(6) . . ?
O5 C5 C6 120.7(6) . . ?
N4 C5 C6 117.6(5) . . ?
C5' C6' C7' 114.8(5) . . ?
C5 C6 C7 115.6(5) . . ?
C6 C7 C7A 111.6(5) . . ?
C6' C7' C7B 111.4(6) . . ?
C8 C7A C12 111.7(5) . . ?
C8 C7A C7 112.7(5) . . ?
C12 C7A C7 108.8(5) . . ?
C12' C7B C8' 113.5(5) . . ?
C12' C7B C7' 109.1(5) . . ?
C8' C7B C7' 111.5(5) . . ?
C9 C8 C81 122.5(6) . . ?
C9 C8 C7A 122.5(6) . . ?
C81 C8 C7A 115.0(5) . . ?
C9' C8' C81' 122.6(6) . . ?
C9' C8' C7B 121.0(5) . . ?
C81' C8' C7B 116.3(6) . . ?
C8 C9 C10 124.1(6) . . ?
C8' C9' C10' 125.4(6) . . ?
C9' C10' C11' 111.1(5) . . ?
C9 C10 C11 112.0(5) . . ?
C12' C11' C10' 111.1(5) . . ?
C12 C11 C10 111.7(5) . . ?
O1 C12 N4 102.6(4) . . ?
O1 C12 C11 111.6(5) . . ?
N4 C12 C11 111.0(5) . . ?
O1 C12 C7A 108.3(4) . . ?
N4 C12 C7A 112.1(4) . . ?
C11 C12 C7A 111.0(5) . . ?
O1' C12' N4' 101.2(4) . . ?
O1' C12' C7B 109.1(5) . . ?
N4' C12' C7B 112.7(5) . . ?
O1' C12' C11' 110.1(5) . . ?
N4' C12' C11' 110.7(5) . . ?
C7B C12' C11' 112.5(5) . . ?
C32 C31 C36 118.4(6) . . ?
C32 C31 C3 118.8(5) . . ?
C36 C31 C3 122.7(6) . . ?
C32' C31' C36' 118.6(6) . . ?
C32' C31' C3' 122.7(5) . . ?
C36' C31' C3' 118.7(5) . . ?
C33 C32 C31 120.7(7) . . ?
C31' C32' C33' 120.6(6) . . ?
C32 C33 C34 120.7(8) . . ?
C34' C33' C32' 121.1(6) . . ?
C35 C34 C33 119.1(8) . . ?
C33' C34' C35' 118.3(7) . . ?
C34 C35 C36 120.6(8) . . ?
C34' C35' C36' 120.9(7) . . ?
C35 C36 C31 120.4(7) . . ?
C35' C36' C31' 120.5(6) . . ?

loop_
_geom_bond_atom_site_label_1
_geom_bond_atom_site_label_2
_geom_bond_distance
_geom_bond_site_symmetry_2
_geom_bond_publ_flag
O1' C12' 1.438(7) . ?
O1' C2' 1.446(7) . ?
O1 C2 1.411(7) . ?
O1 C12 1.428(6) . ?
O5' C5' 1.234(7) . ?
O5 C5 1.233(7) . ?
N4 C5 1.351(7) . ?
N4 C3 1.473(7) . ?
N4 C12 1.475(7) . ?
N4' C5' 1.336(7) . ?
N4' C3' 1.474(7) . ?
N4' C12' 1.483(7) . ?
C2 C3 1.541(8) . ?
C2' C3' 1.545(8) . ?
C3 C31 1.511(8) . ?
C3' C31' 1.518(8) . ?
C5' C6' 1.499(9) . ?
C5 C6 1.504(9) . ?
C6' C7' 1.521(9) . ?
C6 C7 1.508(9) . ?
C7 C7A 1.527(8) . ?
C7' C7B 1.527(9) . ?
C7A C8 1.513(8) . ?
C7A C12 1.519(8) . ?
C7B C12' 1.507(8) . ?
C7B C8' 1.513(8) . ?
C8 C9 1.336(9) . ?
C8 C81 1.503(9) . ?
C8' C9' 1.335(9) . ?
C8' C81' 1.502(9) . ?
C9 C10 1.493(9) . ?
C9' C10' 1.487(8) . ?
C10' C11' 1.528(8) . ?
C10 C11 1.523(9) . ?
C11' C12' 1.512(8) . ?
C11 C12 1.509(8) . ?
C31 C32 1.379(9) . ?
C31 C36 1.395(9) . ?
C31' C32' 1.377(8) . ?
C31' C36' 1.391(8) . ?
C32 C33 1.376(11) . ?
C32' C33' 1.386(9) . ?
C33 C34 1.384(12) . ?
C33' C34' 1.380(10) . ?
C34 C35 1.367(12) . ?
C34' C35' 1.381(10) . ?
C35 C36 1.382(10) . ?
C35' C36' 1.385(10) . ?

loop_
_geom_torsion_atom_site_label_1
_geom_torsion_atom_site_label_2
_geom_torsion_atom_site_label_3
_geom_torsion_atom_site_label_4
_geom_torsion
_geom_torsion_site_symmetry_1
_geom_torsion_site_symmetry_2
_geom_torsion_site_symmetry_3
_geom_torsion_site_symmetry_4
_geom_torsion_publ_flag
C12 O1 C2 C3 21.3(7) . . . . ?
C12' O1' C2' C3' 30.1(6) . . . . ?
C5 N4 C3 C31 -94.2(6) . . . . ?
C12 N4 C3 C31 105.8(5) . . . . ?
C5 N4 C3 C2 142.8(5) . . . . ?
C12 N4 C3 C2 -17.1(6) . . . . ?
O1 C2 C3 N4 -2.1(6) . . . . ?
O1 C2 C3 C31 -127.0(5) . . . . ?
C5' N4' C3' C31' -96.4(6) . . . . ?
C12' N4' C3' C31' 107.6(5) . . . . ?
C5' N4' C3' C2' 140.2(5) . . . . ?
C12' N4' C3' C2' -15.8(6) . . . . ?
O1' C2' C3' N4' -8.1(6) . . . . ?
O1' C2' C3' C31' -132.3(5) . . . . ?
C3' N4' C5' O5' 11.1(9) . . . . ?
C12' N4' C5' O5' 162.6(6) . . . . ?
C3' N4' C5' C6' -169.4(5) . . . . ?
C12' N4' C5' C6' -17.9(9) . . . . ?
C3 N4 C5 O5 14.2(9) . . . . ?
C12 N4 C5 O5 170.3(6) . . . . ?
C3 N4 C5 C6 -164.6(5) . . . . ?
C12 N4 C5 C6 -8.6(9) . . . . ?
O5' C5' C6' C7' 177.7(6) . . . . ?
N4' C5' C6' C7' -1.8(8) . . . . ?
O5 C5 C6 C7 174.9(7) . . . . ?
N4 C5 C6 C7 -6.3(9) . . . . ?
C5 C6 C7 C7A 40.9(8) . . . . ?
C5' C6' C7' C7B 40.5(7) . . . . ?
C6 C7 C7A C8 175.0(5) . . . . ?
C6 C7 C7A C12 -60.5(6) . . . . ?
C6' C7' C7B C12' -60.5(6) . . . . ?
C6' C7' C7B C8' 173.4(5) . . . . ?
C12 C7A C8 C9 -16.6(8) . . . . ?
C7 C7A C8 C9 106.3(7) . . . . ?
C12 C7A C8 C81 165.4(5) . . . . ?
C7 C7A C8 C81 -71.7(7) . . . . ?
C12' C7B C8' C9' -13.4(9) . . . . ?
C7' C7B C8' C9' 110.4(7) . . . . ?
C12' C7B C8' C81' 167.3(6) . . . . ?
C7' C7B C8' C81' -69.0(8) . . . . ?
C81 C8 C9 C10 177.8(6) . . . . ?
C7A C8 C9 C10 0.0(10) . . . . ?
C81' C8' C9' C10' -178.2(7) . . . . ?
C7B C8' C9' C10' 2.5(10) . . . . ?
C8' C9' C10' C11' -19.0(9) . . . . ?
C8 C9 C10 C11 -13.1(9) . . . . ?
C9' C10' C11' C12' 45.7(7) . . . . ?
C9 C10 C11 C12 42.9(7) . . . . ?
C2 O1 C12 N4 -31.2(6) . . . . ?
C2 O1 C12 C11 87.7(6) . . . . ?
C2 O1 C12 C7A -149.9(5) . . . . ?
C5 N4 C12 O1 -128.4(5) . . . . ?
C3 N4 C12 O1 29.9(5) . . . . ?
C5 N4 C12 C11 112.3(6) . . . . ?
C3 N4 C12 C11 -89.5(5) . . . . ?
C5 N4 C12 C7A -12.5(8) . . . . ?
C3 N4 C12 C7A 145.8(4) . . . . ?
C10 C11 C12 O1 60.0(6) . . . . ?
C10 C11 C12 N4 173.8(5) . . . . ?
C10 C11 C12 C7A -60.8(6) . . . . ?
C8 C7A C12 O1 -76.8(6) . . . . ?
C7 C7A C12 O1 158.2(5) . . . . ?
C8 C7A C12 N4 170.8(5) . . . . ?
C7 C7A C12 N4 45.7(6) . . . . ?
C8 C7A C12 C11 46.1(6) . . . . ?
C7 C7A C12 C11 -79.0(6) . . . . ?
C2' O1' C12' N4' -38.8(6) . . . . ?
C2' O1' C12' C7B -157.8(5) . . . . ?
C2' O1' C12' C11' 78.4(6) . . . . ?
C5' N4' C12' O1' -120.0(6) . . . . ?
C3' N4' C12' O1' 33.9(6) . . . . ?
C5' N4' C12' C7B -3.7(8) . . . . ?
C3' N4' C12' C7B 150.2(5) . . . . ?
C5' N4' C12' C11' 123.2(6) . . . . ?
C3' N4' C12' C11' -82.9(5) . . . . ?
C8' C7B C12' O1' -81.3(6) . . . . ?
C7' C7B C12' O1' 153.7(5) . . . . ?
C8' C7B C12' N4' 167.2(5) . . . . ?
C7' C7B C12' N4' 42.1(7) . . . . ?
C8' C7B C12' C11' 41.2(7) . . . . ?
C7' C7B C12' C11' -83.9(6) . . . . ?
C10' C11' C12' O1' 63.3(6) . . . . ?
C10' C11' C12' N4' 174.4(4) . . . . ?
C10' C11' C12' C7B -58.5(6) . . . . ?
N4 C3 C31 C32 -166.7(6) . . . . ?
C2 C3 C31 C32 -49.8(8) . . . . ?
N4 C3 C31 C36 14.4(9) . . . . ?
C2 C3 C31 C36 131.3(7) . . . . ?
N4' C3' C31' C32' 14.9(8) . . . . ?
C2' C3' C31' C32' 131.8(6) . . . . ?
N4' C3' C31' C36' -166.5(5) . . . . ?
C2' C3' C31' C36' -49.6(7) . . . . ?
C36 C31 C32 C33 -0.2(12) . . . . ?
C3 C31 C32 C33 -179.0(7) . . . . ?
C36' C31' C32' C33' 0.4(10) . . . . ?
C3' C31' C32' C33' 178.9(6) . . . . ?
C31 C32 C33 C34 -0.9(14) . . . . ?
C31' C32' C33' C34' 0.1(11) . . . . ?
C32 C33 C34 C35 1.4(17) . . . . ?
C32' C33' C34' C35' -0.4(11) . . . . ?
C33 C34 C35 C36 -0.7(16) . . . . ?
C33' C34' C35' C36' 0.3(12) . . . . ?
C34 C35 C36 C31 -0.4(14) . . . . ?
C32 C31 C36 C35 0.8(12) . . . . ?
C3 C31 C36 C35 179.6(7) . . . . ?
C34' C35' C36' C31' 0.1(12) . . . . ?
C32' C31' C36' C35' -0.4(10) . . . . ?
C3' C31' C36' C35' -179.1(6) . . . . ?
